data_2015363
loop_
_publ_author_name
'Linden, Anthony'
'Iliev, Boyan'
'Heimgartner, Heinz'

_publ_section_title
;<i>cis</i>-(6<i>RS</i>,13<i>RS</i>)-3,3,10,10-Tetramethyl-6,13-diphenyl-1,8-dioxa-4,11-diazacyclotetradecane-2,5,9,12-tetraone
 and two of its precursors
;
_journal_coeditor_code GD3017
_journal_issue 6
_journal_name_full 'Acta Crystallographica Section C'
_journal_page_first o339
_journal_page_last o343
_journal_paper_doi 10.1107/S010827010601420X
_journal_volume 62
_journal_year 2006
_chemical_formula_iupac 'C13 H15 N O3'
_chemical_formula_moiety 'C13 H15 N O3'
_chemical_formula_sum 'C13 H15 N O3'
_chemical_formula_weight 233.27
_chemical_name_systematic
;
rac-2-(2-hydroxy-1-phenylethyl)-4,4-dimethyl-1,3-oxazol-5(4H)-one
;
_space_group_IT_number 14
_symmetry_cell_setting monoclinic
_symmetry_space_group_name_Hall '-P 2ybc'
_symmetry_space_group_name_H-M 'P 1 21/c 1'
_atom_sites_solution_hydrogens mixed
_atom_sites_solution_primary direct
_atom_sites_solution_secondary difmap
_audit_creation_method SHELXL97
_cell_angle_alpha 90.00
_cell_angle_beta 103.3915(9)
_cell_angle_gamma 90.00
_cell_formula_units_Z 4
_cell_length_a 10.1934(2)
_cell_length_b 9.9466(2)
_cell_length_c 11.9331(3)
_cell_measurement_reflns_used 3606
_cell_measurement_temperature 160.0(10)
_cell_measurement_theta_max 30.0
_cell_measurement_theta_min 2.0
_cell_volume 1177.00(4)
_computing_cell_refinement 'DENZO-SMN (Otwinowski & Minor, 1997)'
_computing_data_collection 'COLLECT (Nonius, 2000)'
_computing_data_reduction 'DENZO-SMN and SCALEPACK (Otwinowski & Minor, 1997)'
_computing_molecular_graphics 'ORTEPII (Johnson, 1976)'
_computing_publication_material 'SHELXL97 and PLATON (Spek, 2003)'
_computing_structure_refinement 'SHELXL97 (Sheldrick, 1997)'
_computing_structure_solution 'SIR92 (Altomare <i>et al.</i>,  1994)'
_diffrn_ambient_temperature 160.0(10)
_diffrn_detector_area_resol_mean 9
_diffrn_measured_fraction_theta_full 0.999
_diffrn_measured_fraction_theta_max 0.999
_diffrn_measurement_device_type 'Nonius KappaCCD area-detector'
_diffrn_measurement_method '\f and \w scans with \k offsets'
_diffrn_radiation_monochromator 'horizontally mounted graphite crystal'
_diffrn_radiation_source 'Nonius FR591 sealed tube generator'
_diffrn_radiation_type 'Mo K\a'
_diffrn_radiation_wavelength 0.71073
_diffrn_reflns_av_R_equivalents 0.0470
_diffrn_reflns_av_sigmaI/netI 0.0393
_diffrn_reflns_limit_h_max 14
_diffrn_reflns_limit_h_min 0
_diffrn_reflns_limit_k_max 13
_diffrn_reflns_limit_k_min 0
_diffrn_reflns_limit_l_max 16
_diffrn_reflns_limit_l_min -16
_diffrn_reflns_number 28758
_diffrn_reflns_theta_full 30.00
_diffrn_reflns_theta_max 30.00
_diffrn_reflns_theta_min 2.70
_diffrn_standards_decay_% 0
_diffrn_standards_number 0
_exptl_absorpt_coefficient_mu 0.0937
_exptl_absorpt_correction_type none
_exptl_crystal_colour colourless
_exptl_crystal_density_diffrn 1.316
_exptl_crystal_density_method 'not measured'
_exptl_crystal_description prism
_exptl_crystal_F_000 496
_exptl_crystal_size_max 0.35
_exptl_crystal_size_mid 0.20
_exptl_crystal_size_min 0.20
_refine_diff_density_max 0.233
_refine_diff_density_min -0.205
_refine_ls_extinction_coef 0.020(4)
_refine_ls_extinction_expression Fc^*^=kFc[1+0.001xFc^2^\l^3^/sin(2\q)]^-1/4^
_refine_ls_extinction_method 'SHELXL97 (Sheldrick, 1997)'
_refine_ls_goodness_of_fit_ref 1.037
_refine_ls_hydrogen_treatment mixed
_refine_ls_matrix_type full
_refine_ls_number_parameters 161
_refine_ls_number_reflns 3421
_refine_ls_number_restraints 0
_refine_ls_restrained_S_all 1.037
_refine_ls_R_factor_all 0.0597
_refine_ls_R_factor_gt 0.0420
_refine_ls_shift/su_max 0.001
_refine_ls_shift/su_mean 0.000
_refine_ls_structure_factor_coef Fsqd
_refine_ls_weighting_details 'w = 1/[\s^2^(Fo^2^)+(0.0472P)^2^+0.2303P] where P=(Fo^2^+2Fc^2^)/3'
_refine_ls_weighting_scheme calc
_refine_ls_wR_factor_gt 0.0974
_refine_ls_wR_factor_ref 0.1078
_reflns_number_gt 2638
_reflns_number_total 3422
_reflns_threshold_expression I>2\s(I)
_cod_data_source_file gd3017.cif
_cod_data_source_block V
_cod_depositor_comments
;
The following automatic conversions were performed:

'_atom_sites_solution_hydrogens' value 'geom & difmap' was changed to
'mixed'.

Automatic conversion script
Id: cif_fix_values 6452 2018-10-05 10:23:21Z andrius 
;
_cod_database_code 2015363
_cod_database_fobs_code 2015363

loop_
_symmetry_equiv_pos_as_xyz
'x, y, z'
'-x, y+1/2, -z+1/2'
'-x, -y, -z'
'x, -y-1/2, z-1/2'

loop_
_atom_site_type_symbol
_atom_site_label
_atom_site_fract_x
_atom_site_fract_y
_atom_site_fract_z
_atom_site_U_iso_or_equiv
_atom_site_adp_type
_atom_site_calc_flag
_atom_site_refinement_flags
_atom_site_occupancy
O O3 1.19102(8) 0.01235(8) 0.30826(7) 0.0314(2) Uani d . 1
O O4 1.02125(7) 0.09096(7) 0.38170(7) 0.02467(19) Uani d . 1
N N1 1.05564(9) 0.31591(9) 0.38349(8) 0.0231(2) Uani d . 1
C C2 1.16760(10) 0.25549(10) 0.34192(9) 0.0222(2) Uani d . 1
C C3 1.13445(10) 0.10658(11) 0.33784(9) 0.0232(2) Uani d . 1
C C5 0.98238(10) 0.22086(10) 0.40437(9) 0.0212(2) Uani d . 1
C C6 0.85930(10) 0.22667(11) 0.45235(9) 0.0223(2) Uani d . 1
H H6 0.8770 0.1690 0.5229 0.027 Uiso calc R 1
C C7 0.73591(10) 0.16956(10) 0.36896(9) 0.0222(2) Uani d . 1
C C8 0.70194(11) 0.20797(12) 0.25370(10) 0.0278(3) Uani d . 1
H H8 0.7581 0.2687 0.2249 0.033 Uiso calc R 1
C C9 0.58591(12) 0.15755(13) 0.18064(10) 0.0325(3) Uani d . 1
H H9 0.5627 0.1850 0.1023 0.039 Uiso calc R 1
C C10 0.50412(11) 0.06801(13) 0.22096(11) 0.0342(3) Uani d . 1
H H10 0.4254 0.0333 0.1704 0.041 Uiso calc R 1
C C11 0.53726(11) 0.02898(13) 0.33533(11) 0.0331(3) Uani d . 1
H H11 0.4813 -0.0326 0.3635 0.040 Uiso calc R 1
C C12 0.65245(11) 0.07985(11) 0.40904(10) 0.0269(2) Uani d . 1
H H12 0.6745 0.0531 0.4876 0.032 Uiso calc R 1
C C13 1.17464(12) 0.30969(12) 0.22417(10) 0.0311(3) Uani d . 1
H H131 1.0898 0.2903 0.1685 0.047 Uiso calc R 1
H H132 1.2494 0.2665 0.1991 0.047 Uiso calc R 1
H H133 1.1893 0.4071 0.2291 0.047 Uiso calc R 1
C C14 1.30048(11) 0.27985(13) 0.43026(10) 0.0295(3) Uani d . 1
H H141 1.3186 0.3766 0.4373 0.044 Uiso calc R 1
H H142 1.3741 0.2348 0.4049 0.044 Uiso calc R 1
H H143 1.2939 0.2438 0.5052 0.044 Uiso calc R 1
O O15 0.93363(8) 0.40103(8) 0.59066(7) 0.0309(2) Uani d . 1
H H15 0.9390(17) 0.493(2) 0.5950(15) 0.063(5) Uiso d . 1
C C15 0.83426(11) 0.36989(11) 0.48989(10) 0.0252(2) Uani d . 1
H H151 0.8394 0.4343 0.4278 0.030 Uiso calc R 1
H H152 0.7433 0.3763 0.5057 0.030 Uiso calc R 1

loop_
_atom_site_aniso_label
_atom_site_aniso_U_11
_atom_site_aniso_U_22
_atom_site_aniso_U_33
_atom_site_aniso_U_12
_atom_site_aniso_U_13
_atom_site_aniso_U_23
O3 0.0316(4) 0.0257(4) 0.0374(5) 0.0052(3) 0.0089(4) -0.0047(3)
O4 0.0254(4) 0.0181(4) 0.0312(4) 0.0002(3) 0.0080(3) -0.0016(3)
N1 0.0212(4) 0.0205(4) 0.0273(4) 0.0004(3) 0.0052(4) -0.0020(3)
C2 0.0204(5) 0.0218(5) 0.0239(5) -0.0002(4) 0.0043(4) -0.0020(4)
C3 0.0217(5) 0.0244(5) 0.0221(5) 0.0020(4) 0.0021(4) -0.0017(4)
C5 0.0216(5) 0.0182(5) 0.0221(5) 0.0012(4) 0.0013(4) -0.0015(4)
C6 0.0223(5) 0.0209(5) 0.0237(5) -0.0008(4) 0.0053(4) 0.0002(4)
C7 0.0201(5) 0.0195(5) 0.0273(5) 0.0009(4) 0.0061(4) -0.0015(4)
C8 0.0247(5) 0.0290(6) 0.0299(6) -0.0013(4) 0.0065(5) 0.0039(4)
C9 0.0276(6) 0.0398(7) 0.0282(6) 0.0026(5) 0.0024(5) -0.0001(5)
C10 0.0206(5) 0.0385(7) 0.0411(7) -0.0022(5) 0.0019(5) -0.0096(5)
C11 0.0231(5) 0.0321(6) 0.0455(7) -0.0063(5) 0.0110(5) -0.0011(5)
C12 0.0249(5) 0.0274(6) 0.0297(6) -0.0005(4) 0.0093(4) 0.0013(4)
C13 0.0330(6) 0.0325(6) 0.0278(6) -0.0009(5) 0.0070(5) 0.0031(5)
C14 0.0226(5) 0.0342(6) 0.0302(6) -0.0018(5) 0.0027(4) -0.0049(5)
O15 0.0374(5) 0.0227(4) 0.0297(4) -0.0010(3) 0.0018(4) -0.0046(3)
C15 0.0236(5) 0.0239(5) 0.0286(5) 0.0003(4) 0.0069(4) -0.0026(4)

loop_
_atom_type_symbol
_atom_type_description
_atom_type_scat_dispersion_real
_atom_type_scat_dispersion_imag
_atom_type_scat_source
C C 0.0033 0.0016
; International Tables for Crystallography (1992).
Vol. C, Tables 4.2.6.8 and 6.1.1.4
;
H H 0.0000 0.0000
; International Tables for Crystallography (1992).
Vol. C, Tables 4.2.6.8 and 6.1.1.4
;
N N 0.0061 0.0033
; International Tables for Crystallography (1992).
Vol. C, Tables 4.2.6.8 and 6.1.1.4
;
O O 0.0106 0.0060
; International Tables for Crystallography (1992).
Vol. C, Tables 4.2.6.8 and 6.1.1.4
;

loop_
_geom_angle_atom_site_label_1
_geom_angle_atom_site_label_2
_geom_angle_atom_site_label_3
_geom_angle
C3 O4 C5 105.59(8)
C5 N1 C2 107.46(8)
N1 C2 C3 103.00(8)
N1 C2 C13 111.84(9)
C3 C2 C13 111.95(9)
N1 C2 C14 109.53(8)
C3 C2 C14 109.36(9)
C13 C2 C14 110.87(9)
O3 C3 O4 121.72(10)
O3 C3 C2 130.96(10)
O4 C3 C2 107.27(8)
N1 C5 O4 116.53(9)
N1 C5 C6 129.21(9)
O4 C5 C6 114.25(9)
C5 C6 C7 112.01(8)
C5 C6 C15 111.04(9)
C7 C6 C15 111.71(8)
C5 C6 H6 107.3
C7 C6 H6 107.3
C15 C6 H6 107.3
C12 C7 C8 118.92(10)
C12 C7 C6 119.55(9)
C8 C7 C6 121.51(9)
C9 C8 C7 120.10(10)
C9 C8 H8 120.0
C7 C8 H8 120.0
C10 C9 C8 120.59(11)
C10 C9 H9 119.7
C8 C9 H9 119.7
C9 C10 C11 119.72(11)
C9 C10 H10 120.1
C11 C10 H10 120.1
C10 C11 C12 119.99(11)
C10 C11 H11 120.0
C12 C11 H11 120.0
C11 C12 C7 120.68(11)
C11 C12 H12 119.7
C7 C12 H12 119.7
C2 C13 H131 109.5
C2 C13 H132 109.5
H131 C13 H132 109.5
C2 C13 H133 109.5
H131 C13 H133 109.5
H132 C13 H133 109.5
C2 C14 H141 109.5
C2 C14 H142 109.5
H141 C14 H142 109.5
C2 C14 H143 109.5
H141 C14 H143 109.5
H142 C14 H143 109.5
C15 O15 H15 106.7(11)
O15 C15 C6 108.48(9)
O15 C15 H151 110.0
C6 C15 H151 110.0
O15 C15 H152 110.0
C6 C15 H152 110.0
H151 C15 H152 108.4

loop_
_geom_bond_atom_site_label_1
_geom_bond_atom_site_label_2
_geom_bond_distance
O3 C3 1.1957(13)
O4 C3 1.3818(13)
O4 C5 1.3961(12)
N1 C5 1.2648(13)
N1 C2 1.4737(13)
C2 C3 1.5174(15)
C2 C13 1.5222(15)
C2 C14 1.5308(15)
C5 C6 1.4960(14)
C6 C7 1.5215(15)
C6 C15 1.5324(15)
C6 H6 1.0000
C7 C12 1.3918(15)
C7 C8 1.3918(16)
C8 C9 1.3902(17)
C8 H8 0.9500
C9 C10 1.3804(18)
C9 H9 0.9500
C10 C11 1.3834(18)
C10 H10 0.9500
C11 C12 1.3892(16)
C11 H11 0.9500
C12 H12 0.9500
C13 H131 0.9800
C13 H132 0.9800
C13 H133 0.9800
C14 H141 0.9800
C14 H142 0.9800
C14 H143 0.9800
O15 C15 1.4155(13)
O15 H15 0.915(19)
C15 H151 0.9900
C15 H152 0.9900

loop_
_geom_hbond_atom_site_label_D
_geom_hbond_atom_site_label_H
_geom_hbond_atom_site_label_A
_geom_hbond_site_symmetry_A
_geom_hbond_distance_DH
_geom_hbond_distance_HA
_geom_hbond_distance_DA
_geom_hbond_angle_DHA
_geom_hbond_publ_flag
O15 H15 N1 3_766 0.915(19) 1.92(2) 2.8316(12) 174.8(16) yes

loop_
_geom_torsion_atom_site_label_1
_geom_torsion_atom_site_label_2
_geom_torsion_atom_site_label_3
_geom_torsion_atom_site_label_4
_geom_torsion
C5 N1 C2 C3 3.31(11)
C5 N1 C2 C13 123.69(10)
C5 N1 C2 C14 -112.98(10)
C5 O4 C3 O3 -178.95(10)
C5 O4 C3 C2 3.38(10)
N1 C2 C3 O3 178.52(11)
C13 C2 C3 O3 58.21(15)
C14 C2 C3 O3 -65.07(15)
N1 C2 C3 O4 -4.11(10)
C13 C2 C3 O4 -124.42(9)
C14 C2 C3 O4 112.30(9)
C2 N1 C5 O4 -1.43(12)
C2 N1 C5 C6 177.47(10)
C3 O4 C5 N1 -1.34(12)
C3 O4 C5 C6 179.59(8)
N1 C5 C6 C7 119.13(12)
O4 C5 C6 C7 -61.95(11)
N1 C5 C6 C15 -6.53(15)
O4 C5 C6 C15 172.39(8)
C5 C6 C7 C12 133.53(10)
C15 C6 C7 C12 -101.18(11)
C5 C6 C7 C8 -48.41(13)
C15 C6 C7 C8 76.88(12)
C12 C7 C8 C9 0.34(16)
C6 C7 C8 C9 -177.73(10)
C7 C8 C9 C10 -0.73(18)
C8 C9 C10 C11 0.56(18)
C9 C10 C11 C12 -0.02(18)
C10 C11 C12 C7 -0.37(18)
C8 C7 C12 C11 0.20(16)
C6 C7 C12 C11 178.31(10)
C5 C6 C15 O15 -71.64(11)
C7 C6 C15 O15 162.53(9)

loop_
_cod_related_entry_id
_cod_related_entry_database
_cod_related_entry_code
1 ChemSpider 21133539
